data_4306079
loop_
_publ_author_name
'Anukul Jana'
'Gerald Schwab'
'Herbert W. Roesky'
'Dietmar Stalke'

_publ_contact_author 'Prof. Dr. Herbert Roesky'
_publ_contact_author_email hroesky@gwdg.de
_publ_section_title
;
Functionalization of Aminophosphanes: Synthesis and X-Ray Crystal Structure
of Novel Dilithium and Trilithium Complexes Containing Silicon-Fused
Heteronuclear SiN2PLi Five-Membered Rings
;
_journal_name_full 'Inorganic Chemistry'
_journal_page_first 8990
_journal_page_last 8994
_journal_paper_doi 10.1021/ic800995h
_journal_volume 47
_journal_year 2008
_chemical_formula_sum 'C37 H87 Li3 N3 O3 P3 Si'
_chemical_formula_weight 763.92
_chemical_name_common '[MeSi(NPtBu2)3Li3(Et2O)3]'
_chemical_name_systematic
; 
 ? 
;
_space_group_IT_number 19
_symmetry_cell_setting orthorhombic
_symmetry_space_group_name_Hall 'P 2ac 2ab'
_symmetry_space_group_name_H-M 'P 21 21 21'
_atom_sites_solution_hydrogens geom
_atom_sites_solution_primary direct
_atom_sites_solution_secondary difmap
_audit_creation_method SHELXL-97
_cell_angle_alpha 90.00
_cell_angle_beta 90.00
_cell_angle_gamma 90.00
_cell_formula_units_Z 4
_cell_length_a 11.1371(7)
_cell_length_b 17.0011(10)
_cell_length_c 25.8204(16)
_cell_measurement_reflns_used 13609
_cell_measurement_temperature 100(2)
_cell_measurement_theta_max 26.87
_cell_measurement_theta_min 2.32
_cell_volume 4888.9(5)
_computing_cell_refinement 'SAINT V7.23A'
_computing_data_collection 'APEX2 v2.0-2'
_computing_data_reduction 'SAINT V7.23A'
_computing_molecular_graphics 'XP in SHELXTL ver. 6.12'
_computing_publication_material 'XP in SHELXTL ver. 6.12'
_computing_structure_refinement 'SHELXL in SHELXTL ver. 6.12'
_computing_structure_solution 'SHELXS in SHELXTL ver. 6.12'
_diffrn_ambient_temperature 100(2)
_diffrn_measured_fraction_theta_full 1.000
_diffrn_measured_fraction_theta_max 1.000
_diffrn_measurement_device_type 'Bruker Smart Apex II with D8-Goniometer'
_diffrn_measurement_method 'omega scans'
_diffrn_radiation_monochromator graphite
_diffrn_radiation_source 'fine-focus sealed tube'
_diffrn_radiation_type MoK\a
_diffrn_radiation_wavelength 0.71073
_diffrn_reflns_av_R_equivalents 0.0296
_diffrn_reflns_av_sigmaI/netI 0.0255
_diffrn_reflns_limit_h_max 13
_diffrn_reflns_limit_h_min -13
_diffrn_reflns_limit_k_max 20
_diffrn_reflns_limit_k_min 0
_diffrn_reflns_limit_l_max 31
_diffrn_reflns_limit_l_min 0
_diffrn_reflns_number 46209
_diffrn_reflns_theta_full 26.02
_diffrn_reflns_theta_max 26.02
_diffrn_reflns_theta_min 1.43
_exptl_absorpt_coefficient_mu 0.179
_exptl_absorpt_correction_T_max 0.99
_exptl_absorpt_correction_T_min 0.92
_exptl_absorpt_correction_type empirical
_exptl_absorpt_process_details SADABS-2004/1
_exptl_crystal_colour colorless
_exptl_crystal_density_diffrn 1.038
_exptl_crystal_density_method 'not measured'
_exptl_crystal_description block
_exptl_crystal_F_000 1688
_exptl_crystal_size_max 0.4
_exptl_crystal_size_mid 0.2
_exptl_crystal_size_min 0.2
_refine_diff_density_max 0.503
_refine_diff_density_min -0.607
_refine_diff_density_rms 0.157
_refine_ls_abs_structure_details 'Flack H D (1983), Acta Cryst. A39, 876-881'
_refine_ls_abs_structure_Flack 0.01(10)
_refine_ls_extinction_method none
_refine_ls_goodness_of_fit_ref 1.088
_refine_ls_hydrogen_treatment mixed
_refine_ls_matrix_type full
_refine_ls_number_parameters 662
_refine_ls_number_reflns 9632
_refine_ls_number_restraints 44
_refine_ls_restrained_S_all 1.096
_refine_ls_R_factor_all 0.0621
_refine_ls_R_factor_gt 0.0492
_refine_ls_shift/su_max 0.001
_refine_ls_shift/su_mean 0.000
_refine_ls_structure_factor_coef Fsqd
_refine_ls_weighting_details 'calc w=1/[\s^2^(Fo^2^)+(0.1150P)^2^+0.3242P] where P=(Fo^2^+2Fc^2^)/3'
_refine_ls_weighting_scheme calc
_refine_ls_wR_factor_gt 0.1382
_refine_ls_wR_factor_ref 0.1573
_reflns_number_gt 8591
_reflns_number_total 9632
_reflns_threshold_expression >2sigma(I)
_cod_data_source_file ic800995h_si_001_3.cif
_cod_data_source_block 7
_cod_database_code 4306079

loop_
_symmetry_equiv_pos_as_xyz
'x, y, z'
'-x+1/2, -y, z+1/2'
'-x, y+1/2, -z+1/2'
'x+1/2, -y+1/2, -z'

loop_
_atom_site_label
_atom_site_type_symbol
_atom_site_fract_x
_atom_site_fract_y
_atom_site_fract_z
_atom_site_U_iso_or_equiv
_atom_site_adp_type
_atom_site_occupancy
_atom_site_symmetry_multiplicity
_atom_site_calc_flag
_atom_site_refinement_flags
_atom_site_disorder_assembly
_atom_site_disorder_group
C1 C 0.0452(2) 0.60689(14) 0.12337(10) 0.0378(5) Uani 1 1 d . . .
H1A H 0.0888 0.6567 0.1263 0.057 Uiso 1 1 calc R . .
H1B H -0.0063 0.5998 0.1538 0.057 Uiso 1 1 calc R . .
H1C H -0.0045 0.6076 0.0921 0.057 Uiso 1 1 calc R . .
C2 C 0.2774(3) 0.59900(18) 0.26464(10) 0.0500(7) Uani 1 1 d . . .
C3 C 0.3874(3) 0.6487(2) 0.27467(13) 0.0635(8) Uani 1 1 d . A .
H3A H 0.3661 0.6926 0.2976 0.095 Uiso 1 1 calc R . .
H3B H 0.4179 0.6694 0.2418 0.095 Uiso 1 1 calc R . .
H3C H 0.4494 0.6165 0.2912 0.095 Uiso 1 1 calc R . .
C4 C 0.1774(4) 0.6528(2) 0.24358(12) 0.0647(9) Uani 1 1 d . A .
H4A H 0.1591 0.6937 0.2691 0.097 Uiso 1 1 calc R . .
H4B H 0.1051 0.6215 0.2369 0.097 Uiso 1 1 calc R . .
H4C H 0.2042 0.6774 0.2113 0.097 Uiso 1 1 calc R . .
C5 C 0.2326(3) 0.5625(2) 0.31522(12) 0.0629(8) Uani 1 1 d . A .
H5A H 0.2097 0.6043 0.3394 0.094 Uiso 1 1 calc R . .
H5B H 0.2967 0.5306 0.3306 0.094 Uiso 1 1 calc R . .
H5C H 0.1628 0.5291 0.3081 0.094 Uiso 1 1 calc R . .
C6 C 0.4161(2) 0.45302(16) 0.23125(10) 0.0393(6) Uani 1 1 d . . .
C10 C -0.1445(2) 0.37252(17) 0.10918(11) 0.0460(6) Uani 1 1 d . . .
C11 C -0.1860(2) 0.45809(18) 0.11248(13) 0.0552(7) Uani 1 1 d . A .
H11A H -0.2739 0.4601 0.1117 0.083 Uiso 1 1 calc R . .
H11B H -0.1537 0.4876 0.0830 0.083 Uiso 1 1 calc R . .
H11C H -0.1569 0.4815 0.1448 0.083 Uiso 1 1 calc R . .
C12 C -0.2015(3) 0.3274(2) 0.15330(12) 0.0649(9) Uani 1 1 d . A .
H12A H -0.2887 0.3346 0.1523 0.097 Uiso 1 1 calc R . .
H12B H -0.1701 0.3469 0.1863 0.097 Uiso 1 1 calc R . .
H12C H -0.1825 0.2713 0.1498 0.097 Uiso 1 1 calc R . .
C13 C -0.1871(4) 0.3382(2) 0.05762(12) 0.0710(10) Uani 1 1 d . A .
H13A H -0.2742 0.3450 0.0545 0.107 Uiso 1 1 calc R . .
H13B H -0.1675 0.2820 0.0563 0.107 Uiso 1 1 calc R . .
H13C H -0.1470 0.3655 0.0290 0.107 Uiso 1 1 calc R . .
C14 C 0.0908(3) 0.27945(15) 0.10999(10) 0.0435(6) Uani 1 1 d . . .
C18 C 0.2877(2) 0.63350(18) -0.01628(10) 0.0460(6) Uani 1 1 d . . .
C19 C 0.1871(3) 0.6840(2) 0.00691(12) 0.0616(8) Uani 1 1 d . A .
H19A H 0.1847 0.7350 -0.0108 0.092 Uiso 1 1 calc R . .
H19B H 0.2024 0.6922 0.0439 0.092 Uiso 1 1 calc R . .
H19C H 0.1100 0.6571 0.0024 0.092 Uiso 1 1 calc R . .
C20 C 0.2526(3) 0.6108(2) -0.07183(12) 0.0678(9) Uani 1 1 d . A .
H20A H 0.2419 0.6586 -0.0926 0.102 Uiso 1 1 calc R . .
H20B H 0.1773 0.5810 -0.0713 0.102 Uiso 1 1 calc R . .
H20C H 0.3161 0.5784 -0.0871 0.102 Uiso 1 1 calc R . .
C21 C 0.4005(3) 0.6825(2) -0.01786(16) 0.0741(10) Uani 1 1 d . A .
H21A H 0.3827 0.7337 -0.0335 0.111 Uiso 1 1 calc R . .
H21B H 0.4616 0.6554 -0.0385 0.111 Uiso 1 1 calc R . .
H21C H 0.4305 0.6903 0.0174 0.111 Uiso 1 1 calc R . .
C22 C 0.4231(3) 0.48156(19) 0.00675(10) 0.0471(6) Uani 1 1 d . . .
Li1 Li 0.0806(4) 0.4331(3) 0.21330(16) 0.0420(10) Uani 1 1 d . . .
Li2 Li 0.0924(4) 0.4524(3) 0.01696(16) 0.0439(10) Uani 1 1 d . . .
Li3 Li 0.3966(4) 0.6008(2) 0.12492(16) 0.0394(9) Uani 1 1 d . . .
N1 N 0.2044(3) 0.5020(2) 0.18270(12) 0.0310(8) Uani 0.5652(16) 1 d P A 1
N2 N 0.0866(3) 0.4417(2) 0.09226(13) 0.0319(8) Uani 0.5652(16) 1 d P A 1
N3 N 0.2799(3) 0.5521(2) 0.08153(12) 0.0323(7) Uani 0.5652(16) 1 d P A 1
P1 P 0.32885(11) 0.53896(7) 0.20585(4) 0.0341(3) Uani 0.5652(16) 1 d P A 1
C7 C 0.5152(5) 0.4742(4) 0.2714(2) 0.0596(14) Uani 0.5652(16) 1 d P A 1
H7A H 0.5699 0.4294 0.2755 0.089 Uiso 0.5652(16) 1 calc PR A 1
H7B H 0.4778 0.4863 0.3048 0.089 Uiso 0.5652(16) 1 calc PR A 1
H7C H 0.5604 0.5200 0.2592 0.089 Uiso 0.5652(16) 1 calc PR A 1
C8 C 0.4735(5) 0.4141(3) 0.18505(19) 0.0510(12) Uani 0.5652(16) 1 d P A 1
H8A H 0.5120 0.3650 0.1959 0.076 Uiso 0.5652(16) 1 calc PR A 1
H8B H 0.5339 0.4494 0.1702 0.076 Uiso 0.5652(16) 1 calc PR A 1
H8C H 0.4119 0.4027 0.1590 0.076 Uiso 0.5652(16) 1 calc PR A 1
C9 C 0.3349(5) 0.3883(3) 0.25765(18) 0.0452(11) Uani 0.5652(16) 1 d P A 1
H9A H 0.3828 0.3410 0.2640 0.068 Uiso 0.5652(16) 1 calc PR A 1
H9B H 0.2676 0.3754 0.2347 0.068 Uiso 0.5652(16) 1 calc PR A 1
H9C H 0.3039 0.4085 0.2906 0.068 Uiso 0.5652(16) 1 calc PR A 1
P2 P 0.02389(10) 0.37576(6) 0.13027(5) 0.0317(3) Uani 0.5652(16) 1 d P A 1
C15 C 0.2152(5) 0.2755(3) 0.13731(19) 0.0487(12) Uani 0.5652(16) 1 d P A 1
H15A H 0.2637 0.2338 0.1215 0.073 Uiso 0.5652(16) 1 calc PR A 1
H15B H 0.2038 0.2642 0.1742 0.073 Uiso 0.5652(16) 1 calc PR A 1
H15C H 0.2565 0.3261 0.1334 0.073 Uiso 0.5652(16) 1 calc PR A 1
C16 C 0.1124(5) 0.2698(3) 0.05191(18) 0.0505(12) Uani 0.5652(16) 1 d P A 1
H16A H 0.1497 0.2185 0.0453 0.076 Uiso 0.5652(16) 1 calc PR A 1
H16B H 0.1656 0.3117 0.0397 0.076 Uiso 0.5652(16) 1 calc PR A 1
H16C H 0.0356 0.2728 0.0335 0.076 Uiso 0.5652(16) 1 calc PR A 1
C17 C 0.0182(6) 0.2065(3) 0.1299(2) 0.0562(13) Uani 0.5652(16) 1 d P A 1
H17A H 0.0637 0.1584 0.1228 0.084 Uiso 0.5652(16) 1 calc PR A 1
H17B H -0.0594 0.2042 0.1121 0.084 Uiso 0.5652(16) 1 calc PR A 1
H17C H 0.0049 0.2115 0.1673 0.084 Uiso 0.5652(16) 1 calc PR A 1
P3 P 0.27985(11) 0.53246(8) 0.01928(4) 0.0324(3) Uani 0.5652(16) 1 d P A 1
C23 C 0.4673(5) 0.4805(4) -0.04969(19) 0.0504(12) Uani 0.5652(16) 1 d P A 1
H23A H 0.5446 0.4530 -0.0515 0.076 Uiso 0.5652(16) 1 calc PR A 1
H23B H 0.4772 0.5346 -0.0621 0.076 Uiso 0.5652(16) 1 calc PR A 1
H23C H 0.4084 0.4531 -0.0714 0.076 Uiso 0.5652(16) 1 calc PR A 1
C24 C 0.4090(5) 0.3964(3) 0.02478(19) 0.0499(13) Uani 0.5652(16) 1 d P A 1
H24A H 0.4880 0.3709 0.0257 0.075 Uiso 0.5652(16) 1 calc PR A 1
H24B H 0.3565 0.3680 0.0007 0.075 Uiso 0.5652(16) 1 calc PR A 1
H24C H 0.3736 0.3956 0.0595 0.075 Uiso 0.5652(16) 1 calc PR A 1
C25 C 0.5309(4) 0.5150(4) 0.04060(17) 0.0487(12) Uani 0.5652(16) 1 d P A 1
H25A H 0.6050 0.4870 0.0317 0.073 Uiso 0.5652(16) 1 calc PR A 1
H25B H 0.5131 0.5073 0.0774 0.073 Uiso 0.5652(16) 1 calc PR A 1
H25C H 0.5409 0.5712 0.0336 0.073 Uiso 0.5652(16) 1 calc PR A 1
N1' N 0.2704(4) 0.5423(2) 0.16117(15) 0.0258(9) Uani 0.4348(16) 1 d P A 2
N2' N 0.0739(4) 0.4404(3) 0.13698(17) 0.0291(9) Uani 0.4348(16) 1 d P A 2
N3' N 0.1971(4) 0.5225(3) 0.05552(16) 0.0294(9) Uani 0.4348(16) 1 d P A 2
P1' P 0.26735(13) 0.50599(8) 0.22015(5) 0.0286(4) Uani 0.4348(16) 1 d P A 2
C7' C 0.5208(5) 0.4966(3) 0.2017(2) 0.0372(12) Uani 0.4348(16) 1 d P A 2
H7'A H 0.5855 0.4592 0.1943 0.056 Uiso 0.4348(16) 1 calc PR A 2
H7'B H 0.5519 0.5393 0.2233 0.056 Uiso 0.4348(16) 1 calc PR A 2
H7'C H 0.4901 0.5183 0.1691 0.056 Uiso 0.4348(16) 1 calc PR A 2
C8' C 0.4033(6) 0.3737(4) 0.2034(3) 0.0453(14) Uani 0.4348(16) 1 d P A 2
H8'A H 0.4829 0.3505 0.1982 0.068 Uiso 0.4348(16) 1 calc PR A 2
H8'B H 0.3645 0.3817 0.1698 0.068 Uiso 0.4348(16) 1 calc PR A 2
H8'C H 0.3543 0.3381 0.2245 0.068 Uiso 0.4348(16) 1 calc PR A 2
C9' C 0.4505(6) 0.4402(4) 0.2864(2) 0.0443(14) Uani 0.4348(16) 1 d P A 2
H9'A H 0.5247 0.4093 0.2879 0.066 Uiso 0.4348(16) 1 calc PR A 2
H9'B H 0.3861 0.4118 0.3042 0.066 Uiso 0.4348(16) 1 calc PR A 2
H9'C H 0.4634 0.4912 0.3032 0.066 Uiso 0.4348(16) 1 calc PR A 2
P2' P 0.02177(12) 0.38083(8) 0.09274(6) 0.0325(4) Uani 0.4348(16) 1 d P A 2
C15' C 0.2179(7) 0.2849(4) 0.0865(3) 0.0627(19) Uani 0.4348(16) 1 d P A 2
H15D H 0.2647 0.2387 0.0968 0.094 Uiso 0.4348(16) 1 calc PR A 2
H15E H 0.2576 0.3327 0.0991 0.094 Uiso 0.4348(16) 1 calc PR A 2
H15F H 0.2120 0.2869 0.0487 0.094 Uiso 0.4348(16) 1 calc PR A 2
C16' C 0.0257(9) 0.2111(4) 0.0852(4) 0.073(2) Uani 0.4348(16) 1 d P A 2
H16D H 0.0662 0.1618 0.0943 0.109 Uiso 0.4348(16) 1 calc PR A 2
H16E H 0.0261 0.2175 0.0474 0.109 Uiso 0.4348(16) 1 calc PR A 2
H16F H -0.0574 0.2096 0.0976 0.109 Uiso 0.4348(16) 1 calc PR A 2
C17' C 0.1021(7) 0.2682(4) 0.1680(3) 0.0592(19) Uani 0.4348(16) 1 d P A 2
H17D H 0.1371 0.2164 0.1752 0.089 Uiso 0.4348(16) 1 calc PR A 2
H17E H 0.0225 0.2716 0.1840 0.089 Uiso 0.4348(16) 1 calc PR A 2
H17F H 0.1541 0.3092 0.1824 0.089 Uiso 0.4348(16) 1 calc PR A 2
P3' P 0.32379(14) 0.56427(11) 0.03800(6) 0.0348(4) Uani 0.4348(16) 1 d P A 2
C23' C 0.5187(8) 0.5105(7) -0.0286(4) 0.075(3) Uani 0.4348(16) 1 d P A 2
H23D H 0.5682 0.4661 -0.0400 0.112 Uiso 0.4348(16) 1 calc PR A 2
H23E H 0.5691 0.5487 -0.0103 0.112 Uiso 0.4348(16) 1 calc PR A 2
H23F H 0.4819 0.5358 -0.0588 0.112 Uiso 0.4348(16) 1 calc PR A 2
C24' C 0.3343(7) 0.4242(5) -0.0254(3) 0.0622(19) Uani 0.4348(16) 1 d P A 2
H24D H 0.3803 0.3800 -0.0395 0.093 Uiso 0.4348(16) 1 calc PR A 2
H24E H 0.2973 0.4536 -0.0539 0.093 Uiso 0.4348(16) 1 calc PR A 2
H24F H 0.2714 0.4042 -0.0023 0.093 Uiso 0.4348(16) 1 calc PR A 2
C25' C 0.4664(6) 0.4371(5) 0.0509(3) 0.0553(18) Uani 0.4348(16) 1 d P A 2
H25D H 0.4961 0.3858 0.0392 0.083 Uiso 0.4348(16) 1 calc PR A 2
H25E H 0.4007 0.4293 0.0756 0.083 Uiso 0.4348(16) 1 calc PR A 2
H25F H 0.5317 0.4661 0.0677 0.083 Uiso 0.4348(16) 1 calc PR A 2
O1 O -0.0301(2) 0.42998(15) 0.27235(8) 0.0642(6) Uani 1 1 d . A .
C26 C -0.1289(6) 0.4846(5) 0.2699(3) 0.162(3) Uani 1 1 d . . .
H26A H -0.1125 0.5190 0.2398 0.194 Uiso 1 1 calc R A .
H26B H -0.2004 0.4529 0.2606 0.194 Uiso 1 1 calc R . .
C27 C -0.1627(6) 0.5307(4) 0.3067(3) 0.143(3) Uani 1 1 d . A .
H27A H -0.1946 0.4993 0.3354 0.214 Uiso 1 1 calc R . .
H27B H -0.2253 0.5662 0.2939 0.214 Uiso 1 1 calc R . .
H27C H -0.0940 0.5616 0.3188 0.214 Uiso 1 1 calc R . .
C28 C -0.0497(5) 0.3676(3) 0.30645(16) 0.0913(14) Uani 1 1 d . . .
H28A H -0.1269 0.3416 0.2979 0.110 Uiso 1 1 calc R A .
H28B H -0.0551 0.3879 0.3423 0.110 Uiso 1 1 calc R . .
C29 C 0.0465(5) 0.3110(3) 0.3030(2) 0.1099(18) Uani 1 1 d . A .
H29A H 0.0483 0.2884 0.2681 0.165 Uiso 1 1 calc R . .
H29B H 0.0334 0.2691 0.3285 0.165 Uiso 1 1 calc R . .
H29C H 0.1231 0.3372 0.3102 0.165 Uiso 1 1 calc R . .
O2 O -0.0139(2) 0.44834(18) -0.04542(8) 0.0753(8) Uani 1 1 d D A .
C30 C -0.0814(19) 0.5234(8) -0.0532(9) 0.110(5) Uani 0.386(12) 1 d PDU A 1
H30A H -0.0659 0.5572 -0.0228 0.132 Uiso 0.386(12) 1 calc PR A 1
H30B H -0.0459 0.5503 -0.0836 0.132 Uiso 0.386(12) 1 calc PR A 1
C31 C -0.1843(17) 0.5214(14) -0.0594(10) 0.176(8) Uani 0.386(12) 1 d PDU A 1
H31A H -0.2036 0.4823 -0.0860 0.264 Uiso 0.386(12) 1 calc PR A 1
H31B H -0.2126 0.5733 -0.0707 0.264 Uiso 0.386(12) 1 calc PR A 1
H31C H -0.2238 0.5071 -0.0269 0.264 Uiso 0.386(12) 1 calc PR A 1
C30' C -0.1165(10) 0.4944(9) -0.0573(5) 0.135(4) Uani 0.614(12) 1 d PDU A 2
H30C H -0.1904 0.4638 -0.0504 0.162 Uiso 0.614(12) 1 calc PR A 2
H30D H -0.1156 0.5090 -0.0944 0.162 Uiso 0.614(12) 1 calc PR A 2
C31' C -0.1153(8) 0.5689(7) -0.0238(3) 0.117(3) Uani 0.614(12) 1 d PDU A 2
H31D H -0.1360 0.5552 0.0119 0.176 Uiso 0.614(12) 1 calc PR A 2
H31E H -0.1740 0.6066 -0.0373 0.176 Uiso 0.614(12) 1 calc PR A 2
H31F H -0.0350 0.5925 -0.0247 0.176 Uiso 0.614(12) 1 calc PR A 2
C32 C -0.0313(6) 0.3887(4) -0.08079(18) 0.1125(19) Uani 1 1 d . . .
H32A H -0.0319 0.4098 -0.1165 0.135 Uiso 1 1 calc R A 1
H32B H -0.1085 0.3616 -0.0743 0.135 Uiso 1 1 calc R A 1
C33 C 0.0666(8) 0.3360(5) -0.0739(2) 0.097(2) Uani 0.808(16) 1 d P A 1
H33A H 0.1421 0.3656 -0.0743 0.145 Uiso 0.808(16) 1 calc PR A 1
H33B H 0.0670 0.2973 -0.1020 0.145 Uiso 0.808(16) 1 calc PR A 1
H33C H 0.0581 0.3088 -0.0406 0.145 Uiso 0.808(16) 1 calc PR A 1
C33' C 0.0100(19) 0.3064(12) -0.0930(6) 0.050(7) Uani 0.192(16) 1 d P A 2
H33D H 0.0974 0.3032 -0.0890 0.075 Uiso 0.192(16) 1 calc PR A 2
H33E H -0.0121 0.2932 -0.1286 0.075 Uiso 0.192(16) 1 calc PR A 2
H33F H -0.0284 0.2693 -0.0691 0.075 Uiso 0.192(16) 1 calc PR A 2
O3 O 0.51651(19) 0.68397(12) 0.13268(10) 0.0618(6) Uani 1 1 d D A .
C34 C 0.6423(3) 0.6621(2) 0.12894(14) 0.0645(9) Uani 0.45 1 d PD A 1
H34A H 0.6474 0.6042 0.1259 0.077 Uiso 0.45 1 calc PR A 1
H34B H 0.6754 0.6849 0.0967 0.077 Uiso 0.45 1 calc PR A 1
C35 C 0.7155(8) 0.6861(6) 0.1707(4) 0.070(3) Uani 0.45 1 d PD A 1
H35A H 0.7043 0.7425 0.1769 0.106 Uiso 0.45 1 calc PR A 1
H35B H 0.7999 0.6758 0.1623 0.106 Uiso 0.45 1 calc PR A 1
H35C H 0.6933 0.6567 0.2019 0.106 Uiso 0.45 1 calc PR A 1
C34' C 0.6423(3) 0.6621(2) 0.12894(14) 0.0645(9) Uani 0.55 1 d PD A 2
H34C H 0.6875 0.7038 0.1105 0.077 Uiso 0.55 1 calc PR A 2
H34D H 0.6504 0.6126 0.1091 0.077 Uiso 0.55 1 calc PR A 2
C35' C 0.6922(9) 0.6515(6) 0.1823(4) 0.091(3) Uani 0.55 1 d PD A 2
H35D H 0.6873 0.7013 0.2012 0.137 Uiso 0.55 1 calc PR A 2
H35E H 0.7763 0.6348 0.1800 0.137 Uiso 0.55 1 calc PR A 2
H35F H 0.6457 0.6112 0.2007 0.137 Uiso 0.55 1 calc PR A 2
C36 C 0.4878(4) 0.7627(2) 0.13059(16) 0.0741(10) Uani 1 1 d D . .
H36A H 0.5134 0.7836 0.0966 0.089 Uiso 1 1 calc R A .
H36B H 0.5343 0.7906 0.1576 0.089 Uiso 1 1 calc R . .
C37 C 0.3637(4) 0.7803(2) 0.13763(19) 0.0865(12) Uani 1 1 d D A .
H37A H 0.3155 0.7475 0.1143 0.130 Uiso 1 1 calc R . .
H37B H 0.3495 0.8359 0.1298 0.130 Uiso 1 1 calc R . .
H37C H 0.3409 0.7694 0.1736 0.130 Uiso 1 1 calc R . .
Si1 Si 0.15679(5) 0.52238(3) 0.11933(2) 0.02802(15) Uani 1 1 d . A .

loop_
_atom_site_aniso_label
_atom_site_aniso_U_11
_atom_site_aniso_U_22
_atom_site_aniso_U_33
_atom_site_aniso_U_23
_atom_site_aniso_U_13
_atom_site_aniso_U_12
C1 0.0369(12) 0.0345(12) 0.0419(13) 0.0037(10) -0.0004(10) 0.0035(10)
C2 0.0635(17) 0.0549(17) 0.0315(12) -0.0099(11) -0.0001(12) 0.0041(14)
C3 0.070(2) 0.065(2) 0.0560(18) 0.0122(15) 0.0088(15) -0.0028(17)
C4 0.086(2) 0.060(2) 0.0477(16) -0.0215(14) -0.0053(16) 0.0253(18)
C5 0.065(2) 0.069(2) 0.0548(18) 0.0014(15) 0.0114(15) -0.0077(18)
C6 0.0351(12) 0.0457(15) 0.0373(12) 0.0086(10) -0.0051(10) -0.0023(11)
C10 0.0344(12) 0.0477(15) 0.0557(15) 0.0069(12) -0.0005(11) -0.0122(11)
C11 0.0324(13) 0.0564(18) 0.077(2) 0.0063(15) 0.0036(13) -0.0012(12)
C12 0.077(2) 0.066(2) 0.0511(17) 0.0098(15) 0.0057(15) -0.0102(18)
C13 0.088(3) 0.077(2) 0.0482(18) 0.0045(16) -0.0045(17) 0.002(2)
C14 0.0525(15) 0.0325(13) 0.0456(14) -0.0003(10) -0.0042(11) -0.0022(11)
C18 0.0480(14) 0.0568(17) 0.0333(12) 0.0180(11) -0.0009(11) -0.0080(13)
C19 0.0627(19) 0.065(2) 0.0569(18) 0.0270(15) 0.0034(14) 0.0099(16)
C20 0.070(2) 0.082(2) 0.0514(17) 0.0025(16) -0.0208(16) 0.0033(19)
C21 0.062(2) 0.078(2) 0.082(2) -0.010(2) 0.0063(18) -0.0190(19)
C22 0.0457(14) 0.0627(18) 0.0329(13) -0.0043(12) 0.0060(11) 0.0024(13)
Li1 0.042(2) 0.049(3) 0.035(2) 0.0094(18) 0.0073(17) -0.0018(19)
Li2 0.042(2) 0.056(3) 0.033(2) 0.0007(18) -0.0002(17) -0.007(2)
Li3 0.041(2) 0.041(2) 0.037(2) 0.0034(17) -0.0004(17) -0.0078(17)
N1 0.0333(18) 0.0331(18) 0.0268(16) 0.0008(13) 0.0039(14) 0.0018(15)
N2 0.0315(17) 0.0357(19) 0.0284(18) -0.0008(14) 0.0015(14) 0.0018(14)
N3 0.0347(17) 0.0346(18) 0.0276(17) 0.0062(13) 0.0040(13) 0.0027(15)
P1 0.0376(6) 0.0385(6) 0.0262(5) 0.0017(4) 0.0022(5) -0.0033(5)
C7 0.052(3) 0.072(4) 0.055(3) 0.018(3) -0.019(3) -0.010(3)
C8 0.040(3) 0.062(3) 0.051(3) 0.013(2) 0.010(2) 0.010(2)
C9 0.051(3) 0.043(3) 0.042(2) 0.0098(19) 0.006(2) -0.006(2)
P2 0.0346(5) 0.0322(6) 0.0283(7) 0.0012(4) 0.0023(4) -0.0008(4)
C15 0.057(3) 0.040(3) 0.049(3) -0.002(2) -0.006(2) 0.012(2)
C16 0.066(3) 0.048(3) 0.037(2) -0.005(2) 0.006(2) -0.001(2)
C17 0.081(4) 0.041(3) 0.047(3) -0.003(2) 0.008(3) -0.006(3)
P3 0.0322(6) 0.0383(6) 0.0267(5) 0.0052(5) 0.0015(5) 0.0035(5)
C23 0.049(3) 0.068(3) 0.034(2) 0.001(2) 0.007(2) 0.010(3)
C24 0.058(3) 0.049(3) 0.043(3) 0.006(2) 0.010(2) 0.018(2)
C25 0.034(2) 0.075(4) 0.037(2) 0.010(2) 0.0055(18) 0.010(2)
N1' 0.027(2) 0.027(2) 0.0239(19) 0.0001(15) -0.0018(16) -0.0024(17)
N2' 0.026(2) 0.027(2) 0.035(2) 0.0012(17) 0.0004(17) -0.0022(17)
N3' 0.028(2) 0.032(2) 0.029(2) 0.0017(18) -0.0033(16) -0.0044(17)
P1' 0.0268(7) 0.0329(7) 0.0261(7) 0.0029(5) 0.0009(5) -0.0012(6)
C7' 0.028(3) 0.044(3) 0.040(3) -0.001(2) -0.004(2) -0.004(2)
C8' 0.035(3) 0.043(3) 0.059(4) 0.006(3) -0.005(3) 0.000(3)
C9' 0.039(3) 0.054(4) 0.039(3) 0.012(3) -0.006(3) 0.000(3)
P2' 0.0338(7) 0.0276(7) 0.0362(10) 0.0026(6) -0.0038(6) -0.0063(6)
C15' 0.063(4) 0.044(4) 0.081(5) -0.008(4) -0.007(4) 0.015(3)
C16' 0.087(6) 0.028(3) 0.103(7) -0.001(4) -0.027(5) -0.005(4)
C17' 0.066(4) 0.034(4) 0.078(5) 0.020(3) -0.019(4) -0.004(3)
P3' 0.0289(7) 0.0508(9) 0.0247(7) 0.0002(6) -0.0018(6) -0.0101(7)
C23' 0.048(4) 0.114(8) 0.061(5) -0.029(5) 0.022(4) -0.012(5)
C24' 0.059(4) 0.080(5) 0.048(4) -0.015(3) -0.004(3) -0.008(4)
C25' 0.029(3) 0.073(5) 0.063(4) -0.021(4) -0.003(3) 0.010(3)
O1 0.0640(14) 0.0718(14) 0.0569(12) 0.0130(11) 0.0250(11) 0.0025(12)
C26 0.126(5) 0.181(7) 0.179(7) 0.018(5) 0.089(5) 0.062(5)
C27 0.113(4) 0.130(5) 0.186(7) -0.039(5) 0.071(5) -0.012(4)
C28 0.102(3) 0.100(3) 0.072(2) 0.017(2) 0.037(2) -0.027(3)
C29 0.130(4) 0.094(3) 0.106(3) 0.051(3) 0.038(3) -0.004(3)
O2 0.0751(16) 0.108(2) 0.0425(11) -0.0049(12) -0.0057(11) -0.0358(15)
C30 0.146(11) 0.062(7) 0.123(9) -0.030(7) -0.083(9) 0.031(8)
C31 0.149(11) 0.162(15) 0.217(17) 0.015(14) -0.084(14) 0.026(13)
C30' 0.113(8) 0.177(10) 0.116(7) 0.038(7) -0.090(6) -0.032(7)
C31' 0.086(5) 0.184(9) 0.082(5) 0.039(5) -0.025(4) 0.040(6)
C32 0.119(4) 0.150(5) 0.069(3) -0.027(3) -0.020(3) -0.012(4)
C33 0.124(5) 0.123(5) 0.042(3) -0.024(3) -0.023(3) 0.038(4)
C33' 0.068(12) 0.070(12) 0.010(7) 0.012(7) 0.003(7) 0.013(9)
O3 0.0528(12) 0.0443(11) 0.0883(16) 0.0038(11) -0.0178(11) -0.0163(10)
C34 0.072(2) 0.0496(18) 0.072(2) -0.0021(15) 0.0197(18) -0.0113(16)
C35 0.034(4) 0.049(6) 0.128(9) -0.014(5) -0.022(5) -0.007(4)
C34' 0.072(2) 0.0496(18) 0.072(2) -0.0021(15) 0.0197(18) -0.0113(16)
C35' 0.059(6) 0.091(8) 0.123(7) 0.015(7) 0.008(5) 0.010(5)
C36 0.076(2) 0.058(2) 0.088(3) -0.0103(18) 0.009(2) -0.0184(18)
C37 0.078(3) 0.049(2) 0.133(4) 0.009(2) -0.007(2) 0.0001(19)
Si1 0.0285(3) 0.0287(3) 0.0269(3) 0.0018(2) 0.0013(2) -0.0003(2)

loop_
_atom_type_symbol
_atom_type_description
_atom_type_scat_dispersion_real
_atom_type_scat_dispersion_imag
_atom_type_scat_source
C C 0.0033 0.0016 'International Tables Vol C Tables 4.2.6.8 and 6.1.1.4'
H H 0.0000 0.0000 'International Tables Vol C Tables 4.2.6.8 and 6.1.1.4'
Li Li -0.0003 0.0001 'International Tables Vol C Tables 4.2.6.8 and 6.1.1.4'
N N 0.0061 0.0033 'International Tables Vol C Tables 4.2.6.8 and 6.1.1.4'
O O 0.0106 0.0060 'International Tables Vol C Tables 4.2.6.8 and 6.1.1.4'
Si Si 0.0817 0.0704 'International Tables Vol C Tables 4.2.6.8 and 6.1.1.4'
P P 0.1023 0.0942 'International Tables Vol C Tables 4.2.6.8 and 6.1.1.4'

loop_
_geom_angle_atom_site_label_1
_geom_angle_atom_site_label_2
_geom_angle_atom_site_label_3
_geom_angle
_geom_angle_site_symmetry_1
_geom_angle_site_symmetry_3
_geom_angle_publ_flag
C3 C2 C5 110.2(2) . . ?
C3 C2 C4 108.3(3) . . ?
C5 C2 C4 107.9(3) . . ?
C3 C2 P1 101.0(2) . . ?
C5 C2 P1 123.9(2) . . ?
C4 C2 P1 104.64(18) . . ?
C3 C2 P1' 126.8(2) . . ?
C5 C2 P1' 98.9(2) . . ?
C4 C2 P1' 103.36(19) . . ?
P1 C2 P1' 28.64(6) . . ?
C9' C6 C8 125.7(4) . . ?
C9' C6 C8' 110.0(4) . . ?
C8 C6 C8' 44.2(3) . . ?
C9' C6 C7 38.3(3) . . ?
C8 C6 C7 109.1(4) . . ?
C8' C6 C7 125.5(4) . . ?
C9' C6 C7' 109.9(4) . . ?
C8 C6 C7' 60.6(3) . . ?
C8' C6 C7' 104.7(4) . . ?
C7 C6 C7' 71.9(3) . . ?
C9' C6 C9 68.5(3) . . ?
C8 C6 C9 106.2(3) . . ?
C8' C6 C9 62.4(3) . . ?
C7 C6 C9 106.2(3) . . ?
C7' C6 C9 163.5(3) . . ?
C9' C6 P1 125.6(3) . . ?
C8 C6 P1 106.6(2) . . ?
C8' C6 P1 118.2(3) . . ?
C7 C6 P1 114.9(3) . . ?
C7' C6 P1 81.3(2) . . ?
C9 C6 P1 113.4(2) . . ?
C9' C6 P1' 115.9(3) . . ?
C8 C6 P1' 117.2(2) . . ?
C8' C6 P1' 105.3(3) . . ?
C7 C6 P1' 127.4(3) . . ?
C7' C6 P1' 110.4(3) . . ?
C9 C6 P1' 84.1(2) . . ?
P1 C6 P1' 29.38(6) . . ?
C12 C10 C11 108.3(3) . . ?
C12 C10 C13 109.3(3) . . ?
C11 C10 C13 108.5(3) . . ?
C12 C10 P2' 127.8(2) . . ?
C11 C10 P2' 103.63(18) . . ?
C13 C10 P2' 97.8(2) . . ?
C12 C10 P2 102.0(2) . . ?
C11 C10 P2 104.34(18) . . ?
C13 C10 P2 123.5(2) . . ?
P2' C10 P2 29.19(6) . . ?
C16' C14 C17' 111.2(5) . . ?
C16' C14 C16 64.9(5) . . ?
C17' C14 C16 160.6(4) . . ?
C16' C14 C15' 108.6(5) . . ?
C17' C14 C15' 108.7(5) . . ?
C16 C14 C15' 58.4(4) . . ?
C16' C14 C15 125.9(4) . . ?
C17' C14 C15 58.2(4) . . ?
C16 C14 C15 107.5(3) . . ?
C15' C14 C15 50.5(4) . . ?
C16' C14 C17 44.3(4) . . ?
C17' C14 C17 67.6(4) . . ?
C16 C14 C17 108.5(3) . . ?
C15' C14 C17 130.6(4) . . ?
C15 C14 C17 106.1(4) . . ?
C16' C14 P2 126.8(4) . . ?
C17' C14 P2 82.4(3) . . ?
C16 C14 P2 115.6(3) . . ?
C15' C14 P2 114.9(3) . . ?
C15 C14 P2 105.3(2) . . ?
C17 C14 P2 113.2(3) . . ?
C16' C14 P2' 113.3(3) . . ?
C17' C14 P2' 111.9(3) . . ?
C16 C14 P2' 86.1(2) . . ?
C15' C14 P2' 102.7(3) . . ?
C15 C14 P2' 119.7(2) . . ?
C17 C14 P2' 125.0(3) . . ?
P2 C14 P2' 29.52(7) . . ?
C21 C18 C19 108.0(3) . . ?
C21 C18 C20 109.0(3) . . ?
C19 C18 C20 108.6(3) . . ?
C21 C18 P3' 100.9(2) . . ?
C19 C18 P3' 102.49(18) . . ?
C20 C18 P3' 126.5(2) . . ?
C21 C18 P3 122.5(2) . . ?
C19 C18 P3 106.07(18) . . ?
C20 C18 P3 102.0(2) . . ?
P3' C18 P3 26.36(6) . . ?
C25' C22 C23' 114.6(5) . . ?
C25' C22 C24 45.7(4) . . ?
C23' C22 C24 125.0(5) . . ?
C25' C22 C23 129.1(4) . . ?
C23' C22 C23 36.2(4) . . ?
C24 C22 C23 108.0(4) . . ?
C25' C22 C25 60.2(4) . . ?
C23' C22 C25 71.2(4) . . ?
C24 C22 C25 104.4(3) . . ?
C23 C22 C25 106.4(3) . . ?
C25' C22 C24' 107.0(5) . . ?
C23' C22 C24' 108.8(5) . . ?
C24 C22 C24' 61.5(4) . . ?
C23 C22 C24' 72.7(4) . . ?
C25 C22 C24' 163.5(4) . . ?
C25' C22 P3 113.3(3) . . ?
C23' C22 P3 124.9(5) . . ?
C24 C22 P3 107.6(3) . . ?
C23 C22 P3 116.7(3) . . ?
C25 C22 P3 112.9(2) . . ?
C24' C22 P3 81.0(3) . . ?
C25' C22 P3' 103.8(3) . . ?
C23' C22 P3' 114.8(5) . . ?
C24 C22 P3' 119.7(2) . . ?
C23 C22 P3' 125.4(3) . . ?
C25 C22 P3' 86.8(2) . . ?
C24' C22 P3' 107.4(3) . . ?
P3 C22 P3' 26.35(6) . . ?
O1 Li1 N1 140.0(3) . . ?
O1 Li1 N2' 138.8(3) . . ?
N1 Li1 N2' 65.8(2) . . ?
O1 Li1 P1' 119.7(2) . . ?
N1 Li1 P1' 29.30(12) . . ?
N2' Li1 P1' 94.2(2) . . ?
O1 Li1 P2 120.6(2) . . ?
N1 Li1 P2 93.80(18) . . ?
N2' Li1 P2 30.52(14) . . ?
P1' Li1 P2 119.35(17) . . ?
O1 Li1 Si1 145.5(2) . . ?
N1 Li1 Si1 34.36(12) . . ?
N2' Li1 Si1 33.70(14) . . ?
P1' Li1 Si1 63.65(10) . . ?
P2 Li1 Si1 64.04(10) . . ?
N3' Li2 N2 64.4(2) . . ?
N3' Li2 O2 142.1(3) . . ?
N2 Li2 O2 141.1(3) . . ?
N3' Li2 P2' 95.1(2) . . ?
N2 Li2 P2' 31.00(13) . . ?
O2 Li2 P2' 116.0(2) . . ?
N3' Li2 P3 31.77(14) . . ?
N2 Li2 P3 93.16(19) . . ?
O2 Li2 P3 122.3(2) . . ?
P2' Li2 P3 121.62(17) . . ?
N3' Li2 Si1 32.60(14) . . ?
N2 Li2 Si1 33.33(13) . . ?
O2 Li2 Si1 150.3(2) . . ?
P2' Li2 Si1 64.24(10) . . ?
P3 Li2 Si1 63.91(10) . . ?
N3 Li3 O3 147.2(3) . . ?
N3 Li3 N1' 64.6(2) . . ?
O3 Li3 N1' 143.9(3) . . ?
N3 Li3 P1 96.02(19) . . ?
O3 Li3 P1 115.6(2) . . ?
N1' Li3 P1 32.51(13) . . ?
N3 Li3 P3' 29.65(12) . . ?
O3 Li3 P3' 120.0(2) . . ?
N1' Li3 P3' 94.09(19) . . ?
P1 Li3 P3' 124.43(17) . . ?
N3 Li3 Si1 33.72(12) . . ?
O3 Li3 Si1 159.7(2) . . ?
N1' Li3 Si1 32.42(13) . . ?
P1 Li3 Si1 64.91(10) . . ?
P3' Li3 Si1 63.25(10) . . ?
P1 N1 Si1 121.4(2) . . ?
P1 N1 Li1 132.4(2) . . ?
Si1 N1 Li1 106.2(2) . . ?
P2 N2 Si1 119.5(2) . . ?
P2 N2 Li2 132.2(2) . . ?
Si1 N2 Li2 108.2(2) . . ?
P3 N3 Si1 119.0(2) . . ?
P3 N3 Li3 131.7(2) . . ?
Si1 N3 Li3 109.3(2) . . ?
N1 P1 C6 105.53(16) . . ?
N1 P1 C2 103.93(16) . . ?
C6 P1 C2 107.05(13) . . ?
N1 P1 Li3 96.53(15) . . ?
C6 P1 Li3 118.17(14) . . ?
C2 P1 Li3 122.51(15) . . ?
N2 P2 C14 105.04(15) . . ?
N2 P2 C10 105.09(15) . . ?
C14 P2 C10 106.20(13) . . ?
N2 P2 Li1 98.19(16) . . ?
C14 P2 Li1 119.48(15) . . ?
C10 P2 Li1 120.34(14) . . ?
N3 P3 C22 105.48(16) . . ?
N3 P3 C18 106.37(16) . . ?
C22 P3 C18 107.00(14) . . ?
N3 P3 Li2 97.75(16) . . ?
C22 P3 Li2 117.66(16) . . ?
C18 P3 Li2 120.47(14) . . ?
P1' N1' Si1 119.9(2) . . ?
P1' N1' Li3 130.4(3) . . ?
Si1 N1' Li3 109.4(2) . . ?
P2' N2' Si1 120.3(3) . . ?
P2' N2' Li1 132.2(3) . . ?
Si1 N2' Li1 107.0(3) . . ?
P3' N3' Si1 119.5(2) . . ?
P3' N3' Li2 129.8(3) . . ?
Si1 N3' Li2 109.6(2) . . ?
N1' P1' C6 107.38(17) . . ?
N1' P1' C2 103.83(18) . . ?
C6 P1' C2 104.11(14) . . ?
N1' P1' Li1 98.17(18) . . ?
C6 P1' Li1 120.93(15) . . ?
C2 P1' Li1 120.27(16) . . ?
N2' P2' C10 103.61(19) . . ?
N2' P2' C14 104.48(19) . . ?
C10 P2' C14 105.55(14) . . ?
N2' P2' Li2 97.87(19) . . ?
C10 P2' Li2 122.03(15) . . ?
C14 P2' Li2 120.05(16) . . ?
N3' P3' C18 107.03(19) . . ?
N3' P3' C22 106.7(2) . . ?
C18 P3' C22 105.28(14) . . ?
N3' P3' Li3 98.08(18) . . ?
C18 P3' Li3 126.39(16) . . ?
C22 P3' Li3 111.68(15) . . ?
C28 O1 C26 113.5(4) . . ?
C28 O1 Li1 127.5(3) . . ?
C26 O1 Li1 115.4(3) . . ?
C27 C26 O1 125.6(8) . . ?
O1 C28 C29 110.6(3) . . ?
C32 O2 C30' 98.6(6) . . ?
C32 O2 C30 117.9(6) . . ?
C30' O2 C30 25.1(7) . . ?
C32 O2 Li2 130.0(4) . . ?
C30' O2 Li2 129.2(6) . . ?
C30 O2 Li2 112.1(6) . . ?
C31 C30 O2 119(2) . . ?
O2 C30' C31' 109.1(7) . . ?
O2 C32 C33 105.8(5) . . ?
O2 C32 C33' 141.2(10) . . ?
C33 C32 C33' 37.5(8) . . ?
C36 O3 C34 118.0(3) . . ?
C36 O3 Li3 122.7(3) . . ?
C34 O3 Li3 117.8(2) . . ?
C35 C34 O3 115.6(5) . . ?
O3 C36 C37 115.1(3) . . ?
N1' Si1 N3' 114.69(19) . . ?
N1' Si1 N2 138.88(18) . . ?
N3' Si1 N2 74.31(18) . . ?
N1' Si1 N2' 113.0(2) . . ?
N3' Si1 N2' 113.3(2) . . ?
N2 Si1 N2' 39.31(18) . . ?
N1' Si1 N1 38.83(17) . . ?
N3' Si1 N1 145.14(18) . . ?
N2 Si1 N1 110.92(16) . . ?
N2' Si1 N1 75.93(18) . . ?
N1' Si1 N3 73.41(17) . . ?
N3' Si1 N3 42.15(18) . . ?
N2 Si1 N3 110.90(16) . . ?
N2' Si1 N3 142.49(19) . . ?
N1 Si1 N3 109.82(16) . . ?
N1' Si1 C1 107.54(16) . . ?
N3' Si1 C1 102.93(17) . . ?
N2 Si1 C1 109.05(14) . . ?
N2' Si1 C1 104.15(16) . . ?
N1 Si1 C1 107.19(13) . . ?
N3 Si1 C1 108.86(14) . . ?
N1' Si1 Li1 78.24(16) . . ?
N3' Si1 Li1 149.27(18) . . ?
N2 Si1 Li1 78.24(14) . . ?
N2' Si1 Li1 39.27(17) . . ?
N1 Si1 Li1 39.41(14) . . ?
N3 Si1 Li1 145.02(14) . . ?
C1 Si1 Li1 98.84(12) . . ?
N1' Si1 Li2 145.25(16) . . ?
N3' Si1 Li2 37.77(16) . . ?
N2 Si1 Li2 38.43(14) . . ?
N2' Si1 Li2 77.56(17) . . ?
N1 Si1 Li2 145.02(15) . . ?
N3 Si1 Li2 79.05(14) . . ?
C1 Si1 Li2 101.10(12) . . ?
Li1 Si1 Li2 116.67(13) . . ?
N1' Si1 Li3 38.21(15) . . ?
N3' Si1 Li3 79.11(16) . . ?
N2 Si1 Li3 141.12(14) . . ?
N2' Si1 Li3 145.32(16) . . ?
N1 Si1 Li3 76.88(14) . . ?
N3 Si1 Li3 36.99(14) . . ?
C1 Si1 Li3 104.15(11) . . ?
Li1 Si1 Li3 116.20(12) . . ?
Li2 Si1 Li3 115.78(12) . . ?

loop_
_geom_bond_atom_site_label_1
_geom_bond_atom_site_label_2
_geom_bond_distance
_geom_bond_site_symmetry_2
_geom_bond_publ_flag
C1 Si1 1.903(2) . ?
C2 C3 1.511(5) . ?
C2 C5 1.530(4) . ?
C2 C4 1.540(4) . ?
C2 P1 1.917(3) . ?
C2 P1' 1.958(3) . ?
C6 C9' 1.490(6) . ?
C6 C8 1.506(6) . ?
C6 C8' 1.535(7) . ?
C6 C7 1.557(6) . ?
C6 C7' 1.578(6) . ?
C6 C9 1.579(5) . ?
C6 P1 1.873(3) . ?
C6 P1' 1.907(3) . ?
C10 C12 1.513(4) . ?
C10 C11 1.529(4) . ?
C10 C13 1.529(4) . ?
C10 P2' 1.905(3) . ?
C10 P2 1.953(3) . ?
C14 C16' 1.513(8) . ?
C14 C17' 1.515(8) . ?
C14 C16 1.528(5) . ?
C14 C15' 1.543(9) . ?
C14 C15 1.557(6) . ?
C14 C17 1.566(6) . ?
C14 P2 1.874(3) . ?
C14 P2' 1.939(3) . ?
C18 C21 1.509(4) . ?
C18 C19 1.533(4) . ?
C18 C20 1.536(4) . ?
C18 P3' 1.874(3) . ?
C18 P3 1.950(3) . ?
C22 C25' 1.450(8) . ?
C22 C23' 1.486(8) . ?
C22 C24 1.529(6) . ?
C22 C23 1.539(5) . ?
C22 C25 1.590(6) . ?
C22 C24' 1.619(8) . ?
C22 P3 1.843(3) . ?
C22 P3' 1.962(3) . ?
Li1 O1 1.962(5) . ?
Li1 N1 1.974(6) . ?
Li1 N2' 1.976(6) . ?
Li1 P1' 2.427(5) . ?
Li1 P2 2.438(5) . ?
Li1 Si1 2.985(4) . ?
Li2 N3' 1.942(6) . ?
Li2 N2 1.954(5) . ?
Li2 O2 2.000(5) . ?
Li2 P2' 2.435(4) . ?
Li2 P3 2.492(5) . ?
Li2 Si1 2.986(4) . ?
Li3 N3 1.905(5) . ?
Li3 O3 1.956(5) . ?
Li3 N1' 1.959(6) . ?
Li3 P1 2.458(4) . ?
Li3 P3' 2.466(4) . ?
Li3 Si1 2.988(4) . ?
N1 P1 1.635(4) . ?
N1 Si1 1.755(3) . ?
N2 P2 1.645(4) . ?
N2 Si1 1.727(3) . ?
N3 P3 1.642(3) . ?
N3 Si1 1.757(3) . ?
N1' P1' 1.644(4) . ?
N1' Si1 1.698(4) . ?
N2' P2' 1.634(4) . ?
N2' Si1 1.732(4) . ?
N3' P3' 1.643(4) . ?
N3' Si1 1.708(4) . ?
O1 C28 1.396(4) . ?
O1 C26 1.441(7) . ?
C26 C27 1.288(8) . ?
C28 C29 1.442(7) . ?
O2 C32 1.378(5) . ?
O2 C30' 1.419(12) . ?
O2 C30 1.495(12) . ?
C30 C31 1.16(2) . ?
C30' C31' 1.533(19) . ?
C32 C33 1.422(8) . ?
C32 C33' 1.506(19) . ?
O3 C36 1.377(4) . ?
O3 C34 1.452(4) . ?
C34 C35 1.413(9) . ?
C36 C37 1.425(6) . ?

loop_
_geom_torsion_atom_site_label_1
_geom_torsion_atom_site_label_2
_geom_torsion_atom_site_label_3
_geom_torsion_atom_site_label_4
_geom_torsion
_geom_torsion_site_symmetry_1
_geom_torsion_site_symmetry_2
_geom_torsion_site_symmetry_3
_geom_torsion_site_symmetry_4
_geom_torsion_publ_flag
O1 Li1 N1 P1 57.2(6) . . . . ?
N2' Li1 N1 P1 -164.3(3) . . . . ?
P1' Li1 N1 P1 0.47(15) . . . . ?
P2 Li1 N1 P1 -151.9(3) . . . . ?
Si1 Li1 N1 P1 179.1(4) . . . . ?
O1 Li1 N1 Si1 -121.9(4) . . . . ?
N2' Li1 N1 Si1 16.6(2) . . . . ?
P1' Li1 N1 Si1 -178.6(3) . . . . ?
P2 Li1 N1 Si1 29.0(2) . . . . ?
N3' Li2 N2 P2 -169.9(3) . . . . ?
O2 Li2 N2 P2 47.0(6) . . . . ?
P2' Li2 N2 P2 2.02(16) . . . . ?
P3 Li2 N2 P2 -156.0(3) . . . . ?
Si1 Li2 N2 P2 176.3(4) . . . . ?
N3' Li2 N2 Si1 13.8(2) . . . . ?
O2 Li2 N2 Si1 -129.3(4) . . . . ?
P2' Li2 N2 Si1 -174.3(3) . . . . ?
P3 Li2 N2 Si1 27.7(2) . . . . ?
O3 Li3 N3 P3 39.9(7) . . . . ?
N1' Li3 N3 P3 -164.1(3) . . . . ?
P1 Li3 N3 P3 -155.4(3) . . . . ?
P3' Li3 N3 P3 9.12(15) . . . . ?
Si1 Li3 N3 P3 -177.5(4) . . . . ?
O3 Li3 N3 Si1 -142.6(4) . . . . ?
N1' Li3 N3 Si1 13.5(2) . . . . ?
P1 Li3 N3 Si1 22.1(2) . . . . ?
P3' Li3 N3 Si1 -173.3(3) . . . . ?
Si1 N1 P1 C6 -127.3(2) . . . . ?
Li1 N1 P1 C6 53.7(3) . . . . ?
Si1 N1 P1 C2 120.3(2) . . . . ?
Li1 N1 P1 C2 -58.7(3) . . . . ?
Si1 N1 P1 Li3 -5.6(2) . . . . ?
Li1 N1 P1 Li3 175.4(3) . . . . ?
C9' C6 P1 N1 -117.0(4) . . . . ?
C8 C6 P1 N1 79.1(3) . . . . ?
C8' C6 P1 N1 32.7(4) . . . . ?
C7 C6 P1 N1 -159.9(3) . . . . ?
C7' C6 P1 N1 134.8(3) . . . . ?
C9 C6 P1 N1 -37.4(3) . . . . ?
P1' C6 P1 N1 -37.22(15) . . . . ?
C9' C6 P1 C2 -6.7(4) . . . . ?
C8 C6 P1 C2 -170.6(3) . . . . ?
C8' C6 P1 C2 142.9(3) . . . . ?
C7 C6 P1 C2 -49.6(3) . . . . ?
C7' C6 P1 C2 -114.9(3) . . . . ?
C9 C6 P1 C2 72.8(3) . . . . ?
P1' C6 P1 C2 73.05(15) . . . . ?
C9' C6 P1 Li3 136.6(4) . . . . ?
C8 C6 P1 Li3 -27.3(3) . . . . ?
C8' C6 P1 Li3 -73.7(4) . . . . ?
C7 C6 P1 Li3 93.7(3) . . . . ?
C7' C6 P1 Li3 28.4(3) . . . . ?
C9 C6 P1 Li3 -143.9(2) . . . . ?
P1' C6 P1 Li3 -143.65(17) . . . . ?
C3 C2 P1 N1 -164.7(2) . . . . ?
C5 C2 P1 N1 71.6(3) . . . . ?
C4 C2 P1 N1 -52.3(3) . . . . ?
P1' C2 P1 N1 38.87(16) . . . . ?
C3 C2 P1 C6 83.9(2) . . . . ?
C5 C2 P1 C6 -39.8(3) . . . . ?
C4 C2 P1 C6 -163.6(2) . . . . ?
P1' C2 P1 C6 -72.51(14) . . . . ?
C3 C2 P1 Li3 -57.5(3) . . . . ?
C5 C2 P1 Li3 178.9(3) . . . . ?
C4 C2 P1 Li3 55.0(3) . . . . ?
P1' C2 P1 Li3 146.15(18) . . . . ?
N3 Li3 P1 N1 -10.3(2) . . . . ?
O3 Li3 P1 N1 160.6(2) . . . . ?
N1' Li3 P1 N1 4.4(3) . . . . ?
P3' Li3 P1 N1 -19.5(3) . . . . ?
Si1 Li3 P1 N1 3.09(14) . . . . ?
N3 Li3 P1 C6 101.3(2) . . . . ?
O3 Li3 P1 C6 -87.9(2) . . . . ?
N1' Li3 P1 C6 115.9(3) . . . . ?
P3' Li3 P1 C6 92.0(2) . . . . ?
Si1 Li3 P1 C6 114.62(12) . . . . ?
N3 Li3 P1 C2 -121.4(2) . . . . ?
O3 Li3 P1 C2 49.5(3) . . . . ?
N1' Li3 P1 C2 -106.7(3) . . . . ?
P3' Li3 P1 C2 -130.6(2) . . . . ?
Si1 Li3 P1 C2 -108.02(15) . . . . ?
Si1 N2 P2 C14 -126.5(2) . . . . ?
Li2 N2 P2 C14 57.6(3) . . . . ?
Si1 N2 P2 C10 121.7(2) . . . . ?
Li2 N2 P2 C10 -54.3(3) . . . . ?
Si1 N2 P2 Li1 -2.9(2) . . . . ?
Li2 N2 P2 Li1 -178.8(3) . . . . ?
C16' C14 P2 N2 -114.3(5) . . . . ?
C17' C14 P2 N2 134.8(3) . . . . ?
C16 C14 P2 N2 -37.5(3) . . . . ?
C15' C14 P2 N2 27.8(4) . . . . ?
C15 C14 P2 N2 80.9(3) . . . . ?
C17 C14 P2 N2 -163.6(3) . . . . ?
P2' C14 P2 N2 -42.95(15) . . . . ?
C16' C14 P2 C10 -3.3(5) . . . . ?
C17' C14 P2 C10 -114.1(3) . . . . ?
C16 C14 P2 C10 73.5(3) . . . . ?
C15' C14 P2 C10 138.8(4) . . . . ?
C15 C14 P2 C10 -168.1(2) . . . . ?
C17 C14 P2 C10 -52.6(3) . . . . ?
P2' C14 P2 C10 68.08(13) . . . . ?
C16' C14 P2 Li1 136.9(5) . . . . ?
C17' C14 P2 Li1 26.1(4) . . . . ?
C16 C14 P2 Li1 -146.3(3) . . . . ?
C15' C14 P2 Li1 -81.0(4) . . . . ?
C15 C14 P2 Li1 -27.8(3) . . . . ?
C17 C14 P2 Li1 87.7(3) . . . . ?
P2' C14 P2 Li1 -151.69(18) . . . . ?
C12 C10 P2 N2 -166.6(2) . . . . ?
C11 C10 P2 N2 -53.9(2) . . . . ?
C13 C10 P2 N2 70.3(3) . . . . ?
P2' C10 P2 N2 38.43(16) . . . . ?
C12 C10 P2 C14 82.4(2) . . . . ?
C11 C10 P2 C14 -164.91(19) . . . . ?
C13 C10 P2 C14 -40.7(3) . . . . ?
P2' C10 P2 C14 -72.57(14) . . . . ?
C12 C10 P2 Li1 -57.4(3) . . . . ?
C11 C10 P2 Li1 55.3(2) . . . . ?
C13 C10 P2 Li1 179.5(2) . . . . ?
P2' C10 P2 Li1 147.62(18) . . . . ?
O1 Li1 P2 N2 142.6(3) . . . . ?
N1 Li1 P2 N2 -16.1(2) . . . . ?
N2' Li1 P2 N2 6.7(3) . . . . ?
P1' Li1 P2 N2 -31.2(2) . . . . ?
Si1 Li1 P2 N2 1.61(14) . . . . ?
O1 Li1 P2 C14 -104.9(3) . . . . ?
N1 Li1 P2 C14 96.4(2) . . . . ?
N2' Li1 P2 C14 119.2(3) . . . . ?
P1' Li1 P2 C14 81.3(2) . . . . ?
Si1 Li1 P2 C14 114.10(13) . . . . ?
O1 Li1 P2 C10 29.7(3) . . . . ?
N1 Li1 P2 C10 -129.01(18) . . . . ?
N2' Li1 P2 C10 -106.2(3) . . . . ?
P1' Li1 P2 C10 -144.13(18) . . . . ?
Si1 Li1 P2 C10 -111.28(13) . . . . ?
Si1 N3 P3 C22 -127.1(2) . . . . ?
Li3 N3 P3 C22 50.3(3) . . . . ?
Si1 N3 P3 C18 119.5(2) . . . . ?
Li3 N3 P3 C18 -63.2(3) . . . . ?
Si1 N3 P3 Li2 -5.5(2) . . . . ?
Li3 N3 P3 Li2 171.8(3) . . . . ?
C25' C22 P3 N3 29.7(4) . . . . ?
C23' C22 P3 N3 -118.8(5) . . . . ?
C24 C22 P3 N3 78.3(3) . . . . ?
C23 C22 P3 N3 -160.1(4) . . . . ?
C25 C22 P3 N3 -36.3(3) . . . . ?
C24' C22 P3 N3 134.5(3) . . . . ?
P3' C22 P3 N3 -43.76(17) . . . . ?
C25' C22 P3 C18 142.7(4) . . . . ?
C23' C22 P3 C18 -5.8(5) . . . . ?
C24 C22 P3 C18 -168.7(3) . . . . ?
C23 C22 P3 C18 -47.2(4) . . . . ?
C25 C22 P3 C18 76.7(3) . . . . ?
C24' C22 P3 C18 -112.5(3) . . . . ?
P3' C22 P3 C18 69.23(15) . . . . ?
C25' C22 P3 Li2 -77.9(4) . . . . ?
C23' C22 P3 Li2 133.6(5) . . . . ?
C24 C22 P3 Li2 -29.3(3) . . . . ?
C23 C22 P3 Li2 92.2(4) . . . . ?
C25 C22 P3 Li2 -144.0(3) . . . . ?
C24' C22 P3 Li2 26.8(3) . . . . ?
P3' C22 P3 Li2 -151.41(18) . . . . ?
C21 C18 P3 N3 72.9(3) . . . . ?
C19 C18 P3 N3 -51.5(3) . . . . ?
C20 C18 P3 N3 -165.1(2) . . . . ?
P3' C18 P3 N3 34.26(18) . . . . ?
C21 C18 P3 C22 -39.4(3) . . . . ?
C19 C18 P3 C22 -163.9(2) . . . . ?
C20 C18 P3 C22 82.5(2) . . . . ?
P3' C18 P3 C22 -78.11(17) . . . . ?
C21 C18 P3 Li2 -177.4(3) . . . . ?
C19 C18 P3 Li2 58.2(3) . . . . ?
C20 C18 P3 Li2 -55.5(3) . . . . ?
P3' C18 P3 Li2 143.90(19) . . . . ?
N3' Li2 P3 N3 10.8(3) . . . . ?
N2 Li2 P3 N3 -13.4(2) . . . . ?
O2 Li2 P3 N3 149.8(3) . . . . ?
P2' Li2 P3 N3 -26.4(3) . . . . ?
Si1 Li2 P3 N3 3.15(14) . . . . ?
N3' Li2 P3 C22 122.9(3) . . . . ?
N2 Li2 P3 C22 98.7(2) . . . . ?
O2 Li2 P3 C22 -98.2(3) . . . . ?
P2' Li2 P3 C22 85.6(2) . . . . ?
Si1 Li2 P3 C22 115.20(12) . . . . ?
N3' Li2 P3 C18 -103.4(3) . . . . ?
N2 Li2 P3 C18 -127.57(19) . . . . ?
O2 Li2 P3 C18 35.5(3) . . . . ?
P2' Li2 P3 C18 -140.63(19) . . . . ?
Si1 Li2 P3 C18 -111.07(13) . . . . ?
N3 Li3 N1' P1' 159.7(4) . . . . ?
O3 Li3 N1' P1' -42.2(7) . . . . ?
P1 Li3 N1' P1' -4.13(16) . . . . ?
P3' Li3 N1' P1' 156.3(3) . . . . ?
Si1 Li3 N1' P1' 173.7(5) . . . . ?
N3 Li3 N1' Si1 -14.0(2) . . . . ?
O3 Li3 N1' Si1 144.1(4) . . . . ?
P1 Li3 N1' Si1 -177.8(4) . . . . ?
P3' Li3 N1' Si1 -17.4(3) . . . . ?
O1 Li1 N2' P2' -65.5(6) . . . . ?
N1 Li1 N2' P2' 154.9(4) . . . . ?
P1' Li1 N2' P2' 147.5(3) . . . . ?
P2 Li1 N2' P2' -0.05(18) . . . . ?
Si1 Li1 N2' P2' 171.7(5) . . . . ?
O1 Li1 N2' Si1 122.8(4) . . . . ?
N1 Li1 N2' Si1 -16.9(2) . . . . ?
P1' Li1 N2' Si1 -24.2(3) . . . . ?
P2 Li1 N2' Si1 -171.8(4) . . . . ?
N2 Li2 N3' P3' 153.4(4) . . . . ?
O2 Li2 N3' P3' -64.5(6) . . . . ?
P2' Li2 N3' P3' 149.2(3) . . . . ?
P3 Li2 N3' P3' 0.40(16) . . . . ?
Si1 Li2 N3' P3' 167.5(5) . . . . ?
N2 Li2 N3' Si1 -14.1(2) . . . . ?
O2 Li2 N3' Si1 128.0(4) . . . . ?
P2' Li2 N3' Si1 -18.3(3) . . . . ?
P3 Li2 N3' Si1 -167.1(4) . . . . ?
Si1 N1' P1' C6 127.2(2) . . . . ?
Li3 N1' P1' C6 -46.0(4) . . . . ?
Si1 N1' P1' C2 -123.0(2) . . . . ?
Li3 N1' P1' C2 63.9(4) . . . . ?
Si1 N1' P1' Li1 1.1(3) . . . . ?
Li3 N1' P1' Li1 -172.1(3) . . . . ?
C9' C6 P1' N1' 159.5(4) . . . . ?
C8 C6 P1' N1' -32.7(3) . . . . ?
C8' C6 P1' N1' -78.7(3) . . . . ?
C7 C6 P1' N1' 116.2(4) . . . . ?
C7' C6 P1' N1' 33.8(3) . . . . ?
C9 C6 P1' N1' -137.9(2) . . . . ?
P1 C6 P1' N1' 42.26(17) . . . . ?
C9' C6 P1' C2 49.8(4) . . . . ?
C8 C6 P1' C2 -142.4(3) . . . . ?
C8' C6 P1' C2 171.6(3) . . . . ?
C7 C6 P1' C2 6.5(4) . . . . ?
C7' C6 P1' C2 -75.9(3) . . . . ?
C9 C6 P1' C2 112.4(2) . . . . ?
P1 C6 P1' C2 -67.42(14) . . . . ?
C9' C6 P1' Li1 -89.4(4) . . . . ?
C8 C6 P1' Li1 78.4(3) . . . . ?
C8' C6 P1' Li1 32.5(3) . . . . ?
C7 C6 P1' Li1 -132.7(3) . . . . ?
C7' C6 P1' Li1 145.0(3) . . . . ?
C9 C6 P1' Li1 -26.8(3) . . . . ?
P1 C6 P1' Li1 153.42(18) . . . . ?
C3 C2 P1' N1' -74.2(3) . . . . ?
C5 C2 P1' N1' 162.2(2) . . . . ?
C4 C2 P1' N1' 51.3(3) . . . . ?
P1 C2 P1' N1' -44.82(18) . . . . ?
C3 C2 P1' C6 38.0(3) . . . . ?
C5 C2 P1' C6 -85.5(2) . . . . ?
C4 C2 P1' C6 163.6(2) . . . . ?
P1 C2 P1' C6 67.45(13) . . . . ?
C3 C2 P1' Li1 177.5(2) . . . . ?
C5 C2 P1' Li1 54.0(3) . . . . ?
C4 C2 P1' Li1 -56.9(3) . . . . ?
P1 C2 P1' Li1 -153.07(18) . . . . ?
O1 Li1 P1' N1' -141.5(3) . . . . ?
N1 Li1 P1' N1' 0.3(3) . . . . ?
N2' Li1 P1' N1' 14.1(3) . . . . ?
P2 Li1 P1' N1' 32.4(3) . . . . ?
Si1 Li1 P1' N1' -0.59(16) . . . . ?
O1 Li1 P1' C6 102.5(3) . . . . ?
N1 Li1 P1' C6 -115.7(3) . . . . ?
N2' Li1 P1' C6 -101.8(2) . . . . ?
P2 Li1 P1' C6 -83.6(2) . . . . ?
Si1 Li1 P1' C6 -116.55(13) . . . . ?
O1 Li1 P1' C2 -30.2(3) . . . . ?
N1 Li1 P1' C2 111.6(3) . . . . ?
N2' Li1 P1' C2 125.4(2) . . . . ?
P2 Li1 P1' C2 143.68(18) . . . . ?
Si1 Li1 P1' C2 110.71(13) . . . . ?
Si1 N2' P2' C10 -128.1(3) . . . . ?
Li1 N2' P2' C10 61.1(4) . . . . ?
Si1 N2' P2' C14 121.6(3) . . . . ?
Li1 N2' P2' C14 -49.2(4) . . . . ?
Si1 N2' P2' Li2 -2.3(3) . . . . ?
Li1 N2' P2' Li2 -173.1(4) . . . . ?
C12 C10 P2' N2' -74.4(3) . . . . ?
C11 C10 P2' N2' 52.3(3) . . . . ?
C13 C10 P2' N2' 163.6(2) . . . . ?
P2 C10 P2' N2' -42.78(18) . . . . ?
C12 C10 P2' C14 35.2(3) . . . . ?
C11 C10 P2' C14 161.9(2) . . . . ?
C13 C10 P2' C14 -86.8(2) . . . . ?
P2 C10 P2' C14 66.76(13) . . . . ?
C12 C10 P2' Li2 177.1(3) . . . . ?
C11 C10 P2' Li2 -56.2(3) . . . . ?
C13 C10 P2' Li2 55.1(3) . . . . ?
P2 C10 P2' Li2 -151.3(2) . . . . ?
C16' C14 P2' N2' 161.8(5) . . . . ?
C17' C14 P2' N2' 35.1(4) . . . . ?
C16 C14 P2' N2' -137.7(3) . . . . ?
C15' C14 P2' N2' -81.3(4) . . . . ?
C15 C14 P2' N2' -29.8(3) . . . . ?
C17 C14 P2' N2' 112.3(3) . . . . ?
P2 C14 P2' N2' 37.42(18) . . . . ?
C16' C14 P2' C10 52.8(5) . . . . ?
C17' C14 P2' C10 -73.9(4) . . . . ?
C16 C14 P2' C10 113.4(3) . . . . ?
C15' C14 P2' C10 169.8(3) . . . . ?
C15 C14 P2' C10 -138.7(3) . . . . ?
C17 C14 P2' C10 3.4(3) . . . . ?
P2 C14 P2' C10 -71.50(14) . . . . ?
C16' C14 P2' Li2 -90.0(5) . . . . ?
C17' C14 P2' Li2 143.3(4) . . . . ?
C16 C14 P2' Li2 -29.4(3) . . . . ?
C15' C14 P2' Li2 27.0(4) . . . . ?
C15 C14 P2' Li2 78.5(3) . . . . ?
C17 C14 P2' Li2 -139.4(3) . . . . ?
P2 C14 P2' Li2 145.66(18) . . . . ?
N3' Li2 P2' N2' 12.1(3) . . . . ?
N2 Li2 P2' N2' 4.8(3) . . . . ?
O2 Li2 P2' N2' -145.6(3) . . . . ?
P3 Li2 P2' N2' 30.8(3) . . . . ?
Si1 Li2 P2' N2' 1.30(17) . . . . ?
N3' Li2 P2' C10 123.6(2) . . . . ?
N2 Li2 P2' C10 116.3(3) . . . . ?
O2 Li2 P2' C10 -34.1(3) . . . . ?
P3 Li2 P2' C10 142.29(19) . . . . ?
Si1 Li2 P2' C10 112.81(15) . . . . ?
N3' Li2 P2' C14 -99.7(2) . . . . ?
N2 Li2 P2' C14 -107.0(2) . . . . ?
O2 Li2 P2' C14 102.6(3) . . . . ?
P3 Li2 P2' C14 -81.0(2) . . . . ?
Si1 Li2 P2' C14 -110.52(13) . . . . ?
Si1 N3' P3' C18 -128.8(3) . . . . ?
Li2 N3' P3' C18 64.7(4) . . . . ?
Si1 N3' P3' C22 118.9(3) . . . . ?
Li2 N3' P3' C22 -47.6(4) . . . . ?
Si1 N3' P3' Li3 3.3(3) . . . . ?
Li2 N3' P3' Li3 -163.2(3) . . . . ?
C21 C18 P3' N3' 164.9(3) . . . . ?
C19 C18 P3' N3' 53.4(3) . . . . ?
C20 C18 P3' N3' -71.5(3) . . . . ?
P3 C18 P3' N3' -47.6(2) . . . . ?
C21 C18 P3' C22 -81.9(2) . . . . ?
C19 C18 P3' C22 166.7(2) . . . . ?
C20 C18 P3' C22 41.8(3) . . . . ?
P3 C18 P3' C22 65.68(16) . . . . ?
C21 C18 P3' Li3 50.8(3) . . . . ?
C19 C18 P3' Li3 -60.7(3) . . . . ?
C20 C18 P3' Li3 174.4(3) . . . . ?
P3 C18 P3' Li3 -161.7(2) . . . . ?
C25' C22 P3' N3' -76.1(4) . . . . ?
C23' C22 P3' N3' 158.1(5) . . . . ?
C24 C22 P3' N3' -29.6(4) . . . . ?
C23 C22 P3' N3' 117.8(4) . . . . ?
C25 C22 P3' N3' -134.3(3) . . . . ?
C24' C22 P3' N3' 37.0(4) . . . . ?
P3 C22 P3' N3' 38.86(18) . . . . ?
C25' C22 P3' C18 170.4(3) . . . . ?
C23' C22 P3' C18 44.6(5) . . . . ?
C24 C22 P3' C18 -143.1(3) . . . . ?
C23 C22 P3' C18 4.3(4) . . . . ?
C25 C22 P3' C18 112.2(2) . . . . ?
C24' C22 P3' C18 -76.5(4) . . . . ?
P3 C22 P3' C18 -74.66(16) . . . . ?
C25' C22 P3' Li3 30.0(4) . . . . ?
C23' C22 P3' Li3 -95.8(5) . . . . ?
C24 C22 P3' Li3 76.5(3) . . . . ?
C23 C22 P3' Li3 -136.1(4) . . . . ?
C25 C22 P3' Li3 -28.2(3) . . . . ?
C24' C22 P3' Li3 143.1(3) . . . . ?
P3 C22 P3' Li3 144.96(18) . . . . ?
N3 Li3 P3' N3' 2.3(3) . . . . ?
O3 Li3 P3' N3' -159.0(3) . . . . ?
N1' Li3 P3' N3' 8.5(3) . . . . ?
P1 Li3 P3' N3' 21.1(3) . . . . ?
Si1 Li3 P3' N3' -1.81(17) . . . . ?
N3 Li3 P3' C18 120.5(3) . . . . ?
O3 Li3 P3' C18 -40.8(3) . . . . ?
N1' Li3 P3' C18 126.7(2) . . . . ?
P1 Li3 P3' C18 139.27(19) . . . . ?
Si1 Li3 P3' C18 116.36(15) . . . . ?
N3 Li3 P3' C22 -109.3(3) . . . . ?
O3 Li3 P3' C22 89.3(3) . . . . ?
N1' Li3 P3' C22 -103.1(2) . . . . ?
P1 Li3 P3' C22 -90.5(2) . . . . ?
Si1 Li3 P3' C22 -113.46(13) . . . . ?
N1 Li1 O1 C28 -132.8(5) . . . . ?
N2' Li1 O1 C28 114.0(5) . . . . ?
P1' Li1 O1 C28 -104.6(4) . . . . ?
P2 Li1 O1 C28 81.6(4) . . . . ?
Si1 Li1 O1 C28 169.5(4) . . . . ?
N1 Li1 O1 C26 70.4(6) . . . . ?
N2' Li1 O1 C26 -42.8(6) . . . . ?
P1' Li1 O1 C26 98.5(5) . . . . ?
P2 Li1 O1 C26 -75.3(5) . . . . ?
Si1 Li1 O1 C26 12.6(6) . . . . ?
C28 O1 C26 C27 67.9(9) . . . . ?
Li1 O1 C26 C27 -132.0(7) . . . . ?
C26 O1 C28 C29 174.0(5) . . . . ?
Li1 O1 C28 C29 16.8(6) . . . . ?
N3' Li2 O2 C32 141.6(5) . . . . ?
N2 Li2 O2 C32 -100.3(6) . . . . ?
P2' Li2 O2 C32 -76.4(5) . . . . ?
P3 Li2 O2 C32 107.3(4) . . . . ?
Si1 Li2 O2 C32 -159.4(5) . . . . ?
N3' Li2 O2 C30' -59.2(9) . . . . ?
N2 Li2 O2 C30' 58.9(9) . . . . ?
P2' Li2 O2 C30' 82.8(8) . . . . ?
P3 Li2 O2 C30' -93.6(8) . . . . ?
Si1 Li2 O2 C30' -0.2(9) . . . . ?
N3' Li2 O2 C30 -37.6(13) . . . . ?
N2 Li2 O2 C30 80.5(13) . . . . ?
P2' Li2 O2 C30 104.4(12) . . . . ?
P3 Li2 O2 C30 -71.9(12) . . . . ?
Si1 Li2 O2 C30 21.4(13) . . . . ?
C32 O2 C30 C31 51(3) . . . . ?
C30' O2 C30 C31 8(2) . . . . ?
Li2 O2 C30 C31 -129(2) . . . . ?
C32 O2 C30' C31' -177.4(8) . . . . ?
C30 O2 C30' C31' -35(3) . . . . ?
Li2 O2 C30' C31' 18.6(13) . . . . ?
C30' O2 C32 C33 179.9(7) . . . . ?
C30 O2 C32 C33 162.9(13) . . . . ?
Li2 O2 C32 C33 -16.3(7) . . . . ?
C30' O2 C32 C33' -164.3(14) . . . . ?
C30 O2 C32 C33' 178.6(17) . . . . ?
Li2 O2 C32 C33' -0.5(14) . . . . ?
N3 Li3 O3 C36 62.1(6) . . . . ?
N1' Li3 O3 C36 -79.4(6) . . . . ?
P1 Li3 O3 C36 -101.0(3) . . . . ?
P3' Li3 O3 C36 79.1(4) . . . . ?
Si1 Li3 O3 C36 -14.5(8) . . . . ?
N3 Li3 O3 C34 -103.9(5) . . . . ?
N1' Li3 O3 C34 114.6(5) . . . . ?
P1 Li3 O3 C34 93.0(3) . . . . ?
P3' Li3 O3 C34 -86.9(3) . . . . ?
Si1 Li3 O3 C34 179.5(5) . . . . ?
C36 O3 C34 C35 66.3(6) . . . . ?
Li3 O3 C34 C35 -127.0(5) . . . . ?
C34 O3 C36 C37 -176.4(4) . . . . ?
Li3 O3 C36 C37 17.6(5) . . . . ?
P1' N1' Si1 N3' -151.4(3) . . . . ?
Li3 N1' Si1 N3' 23.0(3) . . . . ?
P1' N1' Si1 N2 -57.2(4) . . . . ?
Li3 N1' Si1 N2 117.3(3) . . . . ?
P1' N1' Si1 N2' -19.6(3) . . . . ?
Li3 N1' Si1 N2' 154.9(2) . . . . ?
P1' N1' Si1 N1 -1.0(2) . . . . ?
Li3 N1' Si1 N1 173.4(4) . . . . ?
P1' N1' Si1 N3 -160.2(3) . . . . ?
Li3 N1' Si1 N3 14.3(2) . . . . ?
P1' N1' Si1 C1 94.8(3) . . . . ?
Li3 N1' Si1 C1 -90.8(2) . . . . ?
P1' N1' Si1 Li1 -0.9(2) . . . . ?
Li3 N1' Si1 Li1 173.6(3) . . . . ?
P1' N1' Si1 Li2 -121.2(3) . . . . ?
Li3 N1' Si1 Li2 53.3(4) . . . . ?
P1' N1' Si1 Li3 -174.5(4) . . . . ?
P3' N3' Si1 N1' -17.0(4) . . . . ?
Li2 N3' Si1 N1' 152.0(3) . . . . ?
P3' N3' Si1 N2 -154.0(3) . . . . ?
Li2 N3' Si1 N2 15.0(2) . . . . ?
P3' N3' Si1 N2' -148.7(3) . . . . ?
Li2 N3' Si1 N2' 20.3(3) . . . . ?
P3' N3' Si1 N1 -49.8(5) . . . . ?
Li2 N3' Si1 N1 119.2(3) . . . . ?
P3' N3' Si1 N3 -4.4(2) . . . . ?
Li2 N3' Si1 N3 164.6(4) . . . . ?
P3' N3' Si1 C1 99.5(3) . . . . ?
Li2 N3' Si1 C1 -91.5(3) . . . . ?
P3' N3' Si1 Li1 -126.5(3) . . . . ?
Li2 N3' Si1 Li1 42.5(5) . . . . ?
P3' N3' Si1 Li2 -169.0(5) . . . . ?
P3' N3' Si1 Li3 -2.7(3) . . . . ?
Li2 N3' Si1 Li3 166.3(3) . . . . ?
P2 N2 Si1 N1' 58.7(4) . . . . ?
Li2 N2 Si1 N1' -124.5(3) . . . . ?
P2 N2 Si1 N3' 168.4(3) . . . . ?
Li2 N2 Si1 N3' -14.7(2) . . . . ?
P2 N2 Si1 N2' -3.8(2) . . . . ?
Li2 N2 Si1 N2' 173.0(4) . . . . ?
P2 N2 Si1 N1 24.8(3) . . . . ?
Li2 N2 Si1 N1 -158.4(2) . . . . ?
P2 N2 Si1 N3 147.1(2) . . . . ?
Li2 N2 Si1 N3 -36.1(3) . . . . ?
P2 N2 Si1 C1 -93.0(2) . . . . ?
Li2 N2 Si1 C1 83.8(2) . . . . ?
P2 N2 Si1 Li1 2.4(2) . . . . ?
Li2 N2 Si1 Li1 179.2(2) . . . . ?
P2 N2 Si1 Li2 -176.8(4) . . . . ?
P2 N2 Si1 Li3 119.8(2) . . . . ?
Li2 N2 Si1 Li3 -63.4(3) . . . . ?
P2' N2' Si1 N1' -143.2(3) . . . . ?
Li1 N2' Si1 N1' 29.7(3) . . . . ?
P2' N2' Si1 N3' -10.6(4) . . . . ?
Li1 N2' Si1 N3' 162.3(2) . . . . ?
P2' N2' Si1 N2 -2.5(2) . . . . ?
Li1 N2' Si1 N2 170.4(4) . . . . ?
P2' N2' Si1 N1 -155.0(3) . . . . ?
Li1 N2' Si1 N1 17.9(2) . . . . ?
P2' N2' Si1 N3 -50.7(5) . . . . ?
Li1 N2' Si1 N3 122.2(3) . . . . ?
P2' N2' Si1 C1 100.4(3) . . . . ?
Li1 N2' Si1 C1 -86.7(3) . . . . ?
P2' N2' Si1 Li1 -172.9(5) . . . . ?
P2' N2' Si1 Li2 1.9(3) . . . . ?
Li1 N2' Si1 Li2 174.8(3) . . . . ?
P2' N2' Si1 Li3 -115.7(3) . . . . ?
Li1 N2' Si1 Li3 57.2(4) . . . . ?
P1 N1 Si1 N1' 0.5(2) . . . . ?
Li1 N1 Si1 N1' 179.7(4) . . . . ?
P1 N1 Si1 N3' 52.3(4) . . . . ?
Li1 N1 Si1 N3' -128.4(3) . . . . ?
P1 N1 Si1 N2 144.7(2) . . . . ?
Li1 N1 Si1 N2 -36.0(3) . . . . ?
P1 N1 Si1 N2' 163.0(3) . . . . ?
Li1 N1 Si1 N2' -17.8(2) . . . . ?
P1 N1 Si1 N3 21.8(3) . . . . ?
Li1 N1 Si1 N3 -159.0(2) . . . . ?
P1 N1 Si1 C1 -96.3(2) . . . . ?
Li1 N1 Si1 C1 82.9(2) . . . . ?
P1 N1 Si1 Li1 -179.2(4) . . . . ?
P1 N1 Si1 Li2 121.2(2) . . . . ?
Li1 N1 Si1 Li2 -59.6(3) . . . . ?
P1 N1 Si1 Li3 4.7(2) . . . . ?
Li1 N1 Si1 Li3 -176.1(2) . . . . ?
P3 N3 Si1 N1' 163.2(3) . . . . ?
Li3 N3 Si1 N1' -14.7(2) . . . . ?
P3 N3 Si1 N3' -4.9(2) . . . . ?
Li3 N3 Si1 N3' 177.2(4) . . . . ?
P3 N3 Si1 N2 26.5(3) . . . . ?
Li3 N3 Si1 N2 -151.4(2) . . . . ?
P3 N3 Si1 N2' 56.9(4) . . . . ?
Li3 N3 Si1 N2' -121.0(3) . . . . ?
P3 N3 Si1 N1 149.5(2) . . . . ?
Li3 N3 Si1 N1 -28.4(3) . . . . ?
P3 N3 Si1 C1 -93.5(2) . . . . ?
Li3 N3 Si1 C1 88.6(2) . . . . ?
P3 N3 Si1 Li1 126.0(2) . . . . ?
Li3 N3 Si1 Li1 -51.9(4) . . . . ?
P3 N3 Si1 Li2 4.6(2) . . . . ?
Li3 N3 Si1 Li2 -173.3(2) . . . . ?
P3 N3 Si1 Li3 177.9(4) . . . . ?
O1 Li1 Si1 N1' 105.4(4) . . . . ?
N1 Li1 Si1 N1' -0.2(2) . . . . ?
N2' Li1 Si1 N1' -152.2(3) . . . . ?
P1' Li1 Si1 N1' 0.58(16) . . . . ?
P2 Li1 Si1 N1' -147.58(17) . . . . ?
O1 Li1 Si1 N3' -135.6(4) . . . . ?
N1 Li1 Si1 N3' 118.8(4) . . . . ?
N2' Li1 Si1 N3' -33.2(4) . . . . ?
P1' Li1 Si1 N3' 119.6(3) . . . . ?
P2 Li1 Si1 N3' -28.6(4) . . . . ?
O1 Li1 Si1 N2 -108.5(4) . . . . ?
N1 Li1 Si1 N2 145.9(2) . . . . ?
N2' Li1 Si1 N2 -6.2(3) . . . . ?
P1' Li1 Si1 N2 146.61(15) . . . . ?
P2 Li1 Si1 N2 -1.55(13) . . . . ?
O1 Li1 Si1 N2' -102.3(5) . . . . ?
N1 Li1 Si1 N2' 152.1(4) . . . . ?
P1' Li1 Si1 N2' 152.8(3) . . . . ?
P2 Li1 Si1 N2' 4.6(2) . . . . ?
O1 Li1 Si1 N1 105.6(5) . . . . ?
N2' Li1 Si1 N1 -152.1(4) . . . . ?
P1' Li1 Si1 N1 0.74(18) . . . . ?
P2 Li1 Si1 N1 -147.4(3) . . . . ?
O1 Li1 Si1 N3 141.7(4) . . . . ?
N1 Li1 Si1 N3 36.1(4) . . . . ?
N2' Li1 Si1 N3 -116.0(3) . . . . ?
P1' Li1 Si1 N3 36.8(3) . . . . ?
P2 Li1 Si1 N3 -111.3(2) . . . . ?
O1 Li1 Si1 C1 -0.8(4) . . . . ?
N1 Li1 Si1 C1 -106.4(2) . . . . ?
N2' Li1 Si1 C1 101.6(3) . . . . ?
P1' Li1 Si1 C1 -105.63(12) . . . . ?
P2 Li1 Si1 C1 106.21(11) . . . . ?
O1 Li1 Si1 Li2 -108.0(4) . . . . ?
N1 Li1 Si1 Li2 146.4(2) . . . . ?
N2' Li1 Si1 Li2 -5.7(3) . . . . ?
P1' Li1 Si1 Li2 147.15(12) . . . . ?
P2 Li1 Si1 Li2 -1.01(16) . . . . ?
O1 Li1 Si1 Li3 109.9(4) . . . . ?
N1 Li1 Si1 Li3 4.3(3) . . . . ?
N2' Li1 Si1 Li3 -147.8(3) . . . . ?
P1' Li1 Si1 Li3 5.00(16) . . . . ?
P2 Li1 Si1 Li3 -143.16(11) . . . . ?
N3' Li2 Si1 N1' -48.4(4) . . . . ?
N2 Li2 Si1 N1' 108.0(3) . . . . ?
O2 Li2 Si1 N1' -150.9(4) . . . . ?
P2' Li2 Si1 N1' 111.3(3) . . . . ?
P3 Li2 Si1 N1' -40.9(3) . . . . ?
N2 Li2 Si1 N3' 156.4(4) . . . . ?
O2 Li2 Si1 N3' -102.5(5) . . . . ?
P2' Li2 Si1 N3' 159.7(3) . . . . ?
P3 Li2 Si1 N3' 7.5(2) . . . . ?
N3' Li2 Si1 N2 -156.4(4) . . . . ?
O2 Li2 Si1 N2 101.1(5) . . . . ?
P2' Li2 Si1 N2 3.27(19) . . . . ?
P3 Li2 Si1 N2 -148.9(3) . . . . ?
N3' Li2 Si1 N2' -160.9(3) . . . . ?
N2 Li2 Si1 N2' -4.5(3) . . . . ?
O2 Li2 Si1 N2' 96.6(5) . . . . ?
P2' Li2 Si1 N2' -1.24(16) . . . . ?
P3 Li2 Si1 N2' -153.43(18) . . . . ?
N3' Li2 Si1 N1 -119.5(3) . . . . ?
N2 Li2 Si1 N1 36.9(3) . . . . ?
O2 Li2 Si1 N1 138.0(4) . . . . ?
P2' Li2 Si1 N1 40.2(3) . . . . ?
P3 Li2 Si1 N1 -112.0(2) . . . . ?
N3' Li2 Si1 N3 -10.5(3) . . . . ?
N2 Li2 Si1 N3 145.9(3) . . . . ?
O2 Li2 Si1 N3 -113.0(5) . . . . ?
P2' Li2 Si1 N3 149.22(15) . . . . ?
P3 Li2 Si1 N3 -2.97(13) . . . . ?
N3' Li2 Si1 C1 96.8(3) . . . . ?
N2 Li2 Si1 C1 -106.7(2) . . . . ?
O2 Li2 Si1 C1 -5.6(5) . . . . ?
P2' Li2 Si1 C1 -103.47(12) . . . . ?
P3 Li2 Si1 C1 104.34(11) . . . . ?
N3' Li2 Si1 Li1 -157.3(3) . . . . ?
N2 Li2 Si1 Li1 -0.9(3) . . . . ?
O2 Li2 Si1 Li1 100.2(4) . . . . ?
P2' Li2 Si1 Li1 2.42(16) . . . . ?
P3 Li2 Si1 Li1 -149.77(11) . . . . ?
N3' Li2 Si1 Li3 -15.0(3) . . . . ?
N2 Li2 Si1 Li3 141.5(2) . . . . ?
O2 Li2 Si1 Li3 -117.4(4) . . . . ?
P2' Li2 Si1 Li3 144.72(11) . . . . ?
P3 Li2 Si1 Li3 -7.46(15) . . . . ?
N3 Li3 Si1 N1' 156.8(3) . . . . ?
O3 Li3 Si1 N1' -94.9(7) . . . . ?
P1 Li3 Si1 N1' 1.3(2) . . . . ?
P3' Li3 Si1 N1' 160.5(3) . . . . ?
N3 Li3 Si1 N3' -1.9(3) . . . . ?
O3 Li3 Si1 N3' 106.3(6) . . . . ?
N1' Li3 Si1 N3' -158.8(3) . . . . ?
P1 Li3 Si1 N3' -157.47(18) . . . . ?
P3' Li3 Si1 N3' 1.76(17) . . . . ?
N3 Li3 Si1 N2 45.4(3) . . . . ?
O3 Li3 Si1 N2 153.7(6) . . . . ?
N1' Li3 Si1 N2 -111.4(3) . . . . ?
P1 Li3 Si1 N2 -110.1(2) . . . . ?
P3' Li3 Si1 N2 49.1(2) . . . . ?
N3 Li3 Si1 N2' 113.5(3) . . . . ?
O3 Li3 Si1 N2' -138.3(6) . . . . ?
N1' Li3 Si1 N2' -43.4(4) . . . . ?
P1 Li3 Si1 N2' -42.1(3) . . . . ?
P3' Li3 Si1 N2' 117.2(3) . . . . ?
N3 Li3 Si1 N1 152.6(3) . . . . ?
O3 Li3 Si1 N1 -99.2(6) . . . . ?
N1' Li3 Si1 N1 -4.2(3) . . . . ?
P1 Li3 Si1 N1 -2.94(13) . . . . ?
P3' Li3 Si1 N1 156.29(15) . . . . ?
O3 Li3 Si1 N3 108.2(7) . . . . ?
N1' Li3 Si1 N3 -156.8(3) . . . . ?
P1 Li3 Si1 N3 -155.5(3) . . . . ?
P3' Li3 Si1 N3 3.68(19) . . . . ?
N3 Li3 Si1 C1 -102.7(2) . . . . ?
O3 Li3 Si1 C1 5.6(6) . . . . ?
N1' Li3 Si1 C1 100.5(3) . . . . ?
P1 Li3 Si1 C1 101.79(11) . . . . ?
P3' Li3 Si1 C1 -98.98(12) . . . . ?
N3 Li3 Si1 Li1 149.8(2) . . . . ?
O3 Li3 Si1 Li1 -101.9(6) . . . . ?
N1' Li3 Si1 Li1 -7.0(3) . . . . ?
P1 Li3 Si1 Li1 -5.72(16) . . . . ?
P3' Li3 Si1 Li1 153.51(12) . . . . ?
N3 Li3 Si1 Li2 7.3(3) . . . . ?
O3 Li3 Si1 Li2 115.6(6) . . . . ?
N1' Li3 Si1 Li2 -149.5(3) . . . . ?
P1 Li3 Si1 Li2 -148.20(12) . . . . ?
P3' Li3 Si1 Li2 11.03(16) . . . . ?
